data_7124628
loop_
_publ_author_name
'Kennedy, Zachary C.'
'Cardenas, Allan Jay P.'
'Corbey, Jordan F.'
'Warner, Marvin G.'

_publ_section_title
;
 2,6-Diiminopiperidin-1-ol: an overlooked motif relevant to uranyl and
 transition metal binding on poly(amidoxime) adsorbents.
;
_journal_issue 57
_journal_name_full 'Chemical communications (Cambridge, England)'
_journal_page_first 8802
_journal_page_last 8805
_journal_paper_doi 10.1039/c6cc02488b
_journal_volume 52
_journal_year 2016
_chemical_formula_sum 'C18 H32 N8 O14 U2'
_chemical_formula_weight 1060.57
_space_group_crystal_system monoclinic
_space_group_IT_number 14
_space_group_name_Hall '-P 2yn'
_space_group_name_H-M_alt 'P 1 21/n 1'
_atom_sites_solution_hydrogens geom
_audit_creation_method SHELXL-2014/7
_audit_update_record
;
2016-02-19 deposited with the CCDC.
2016-06-06 downloaded from the CCDC.
;
_cell_angle_alpha 90
_cell_angle_beta 111.8841(15)
_cell_angle_gamma 90
_cell_formula_units_Z 2
_cell_length_a 8.3529(4)
_cell_length_b 21.2854(8)
_cell_length_c 8.9198(4)
_cell_measurement_reflns_used 9696
_cell_measurement_temperature 568(2)
_cell_measurement_theta_max 28.52
_cell_measurement_theta_min 3.01
_cell_volume 1471.61(11)
_computing_cell_refinement 'Bruker SAINT'
_computing_data_collection 'Bruker APEX2'
_computing_data_reduction 'Bruker SAINT'
_computing_molecular_graphics 'Bruker SHELXTL'
_computing_publication_material 'Bruker SHELXTL'
_computing_structure_refinement 'SHELXL-2014/7 (Sheldrick, 2014)'
_computing_structure_solution 'SHELXS-97 (Sheldrick 2008)'
_diffrn_ambient_temperature 295(2)
_diffrn_measured_fraction_theta_full 0.998
_diffrn_measured_fraction_theta_max 0.979
_diffrn_measurement_device_type 'Bruker APEX-II CCD'
_diffrn_measurement_method '\f and \w scans'
_diffrn_radiation_type MoK\a
_diffrn_radiation_wavelength 0.71073
_diffrn_reflns_av_R_equivalents 0.0444
_diffrn_reflns_av_unetI/netI 0.0161
_diffrn_reflns_Laue_measured_fraction_full 0.998
_diffrn_reflns_Laue_measured_fraction_max 0.979
_diffrn_reflns_limit_h_max 11
_diffrn_reflns_limit_h_min -11
_diffrn_reflns_limit_k_max 28
_diffrn_reflns_limit_k_min -28
_diffrn_reflns_limit_l_max 11
_diffrn_reflns_limit_l_min -11
_diffrn_reflns_number 62272
_diffrn_reflns_point_group_measured_fraction_full 0.998
_diffrn_reflns_point_group_measured_fraction_max 0.979
_diffrn_reflns_theta_full 25.242
_diffrn_reflns_theta_max 28.572
_diffrn_reflns_theta_min 3.010
_exptl_absorpt_coefficient_mu 11.068
_exptl_absorpt_correction_T_max 0.7457
_exptl_absorpt_correction_T_min 0.3818
_exptl_absorpt_correction_type multi-scan
_exptl_absorpt_process_details 'SADABS-2014/5 (Sheldrick, 2014)'
_exptl_crystal_colour yellow
_exptl_crystal_density_diffrn 2.393
_exptl_crystal_description irregular
_exptl_crystal_F_000 984
_exptl_crystal_recrystallization_method 'Vapour Deposition'
_exptl_crystal_size_max 0.497
_exptl_crystal_size_mid 0.318
_exptl_crystal_size_min 0.242
_refine_diff_density_max 0.961
_refine_diff_density_min -2.657
_refine_diff_density_rms 0.187
_refine_ls_extinction_method none
_refine_ls_goodness_of_fit_ref 1.210
_refine_ls_hydrogen_treatment constr
_refine_ls_matrix_type full
_refine_ls_number_parameters 184
_refine_ls_number_reflns 3673
_refine_ls_number_restraints 0
_refine_ls_restrained_S_all 1.210
_refine_ls_R_factor_all 0.0375
_refine_ls_R_factor_gt 0.0336
_refine_ls_shift/su_max 0.000
_refine_ls_shift/su_mean 0.000
_refine_ls_structure_factor_coef Fsqd
_refine_ls_weighting_details 'w=1/[\s^2^(Fo^2^)+(0.0283P)^2^+8.3735P] where P=(Fo^2^+2Fc^2^)/3'
_refine_ls_weighting_scheme calc
_refine_ls_wR_factor_gt 0.0759
_refine_ls_wR_factor_ref 0.0778
_reflns_Friedel_coverage 0.000
_reflns_number_gt 3457
_reflns_number_total 3673
_reflns_threshold_expression 'I > 2\s(I)'
_cod_data_source_file c6cc02488b2.cif
_cod_data_source_block zck2a
_cod_original_sg_symbol_H-M 'P 21/n'
_cod_database_code 7124628
_shelx_shelxl_version_number 2014/7
_shelx_space_group_comment
; 
The symmetry employed for this shelxl refinement is uniquely defined 
by the following loop, which should always be used as a source of 
symmetry information in preference to the above space-group names. 
They are only intended as comments. 
;
_shelx_estimated_absorpt_t_min 0.073
_shelx_estimated_absorpt_t_max 0.175

loop_
_space_group_symop_operation_xyz
'x, y, z'
'-x+1/2, y+1/2, -z+1/2'
'-x, -y, -z'
'x-1/2, -y-1/2, z-1/2'

loop_
_atom_site_label
_atom_site_type_symbol
_atom_site_fract_x
_atom_site_fract_y
_atom_site_fract_z
_atom_site_U_iso_or_equiv
_atom_site_adp_type
_atom_site_occupancy
_atom_site_site_symmetry_order
_atom_site_calc_flag
_atom_site_refinement_flags_posn
_atom_site_refinement_flags_adp
_atom_site_refinement_flags_occupancy
_atom_site_disorder_assembly
_atom_site_disorder_group
U1 U 0.06851(2) -0.07977(2) 0.15488(2) 0.02546(7) Uani 1 1 d . . . . .
N1 N 0.3216(6) 0.0402(2) 0.1257(6) 0.0294(10) Uani 1 1 d . . . . .
N2 N 0.3769(6) -0.0469(3) 0.2757(7) 0.0382(12) Uani 1 1 d . . . . .
H2 H 0.4473 -0.0709 0.3480 0.046 Uiso 1 1 calc R U . . .
N3 N -0.2270(7) -0.1240(3) 0.0351(8) 0.0481(16) Uani 1 1 d . . . . .
H3 H -0.2446 -0.1604 0.0675 0.058 Uiso 1 1 calc R U . . .
N4 N 0.1590(8) -0.1889(3) 0.3785(8) 0.0463(14) Uani 1 1 d . . . . .
O1 O 0.0149(6) -0.0389(2) 0.3021(6) 0.0404(10) Uani 1 1 d . . . . .
O2 O 0.1252(6) -0.1227(2) 0.0136(6) 0.0411(10) Uani 1 1 d . . . . .
O3 O 0.1512(5) 0.01952(18) 0.0612(5) 0.0303(8) Uani 1 1 d . . . . .
O4 O 0.2631(7) -0.1452(3) 0.3866(7) 0.0600(15) Uani 1 1 d . . . . .
O5 O 0.0135(6) -0.1843(2) 0.2659(7) 0.0507(13) Uani 1 1 d . . . . .
O6 O 0.1978(8) -0.2327(3) 0.4727(8) 0.0714(18) Uani 1 1 d . . . . .
C1 C 0.4365(7) 0.0023(3) 0.2381(7) 0.0305(11) Uani 1 1 d . . . . .
C2 C 0.6210(8) 0.0236(4) 0.3081(9) 0.0469(17) Uani 1 1 d . . . . .
H2C H 0.6409 0.0454 0.4090 0.056 Uiso 0.5 1 calc R U P A 1
H2D H 0.6956 -0.0130 0.3321 0.056 Uiso 0.5 1 calc R U P A 1
H2A H 0.6522 0.0314 0.4227 0.056 Uiso 0.5 1 calc R U P B 2
H2B H 0.6940 -0.0101 0.2969 0.056 Uiso 0.5 1 calc R U P B 2
C3 C 0.6684(13) 0.0663(5) 0.1974(14) 0.019(2) Uiso 0.5 1 d . . P C 1
H3A H 0.6651 0.0434 0.1022 0.022 Uiso 0.5 1 calc R U P C 1
H3B H 0.7841 0.0826 0.2520 0.022 Uiso 0.5 1 calc R U P C 1
C3A C 0.656(2) 0.0809(8) 0.232(2) 0.044(4) Uiso 0.5 1 d . . P C 2
H3AA H 0.7407 0.1049 0.3175 0.052 Uiso 0.5 1 calc R U P C 2
H3AB H 0.7133 0.0671 0.1607 0.052 Uiso 0.5 1 calc R U P C 2
C4 C 0.5358(9) 0.1210(4) 0.1482(11) 0.059(2) Uani 1 1 d . . . . .
H4C H 0.5462 0.1455 0.2432 0.071 Uiso 0.5 1 calc R U P C 1
H4D H 0.5608 0.1485 0.0729 0.071 Uiso 0.5 1 calc R U P C 1
H4A H 0.5691 0.1385 0.0635 0.071 Uiso 0.5 1 calc R U P C 2
H4B H 0.5348 0.1554 0.2193 0.071 Uiso 0.5 1 calc R U P C 2
C5 C 0.3543(8) 0.0964(3) 0.0710(8) 0.0365(13) Uani 1 1 d . . . . .
O7 O 0.3450(14) 0.1272(5) 0.4932(13) 0.049(2) Uiso 0.5 1 d . . P D 1
C6 C 0.365(3) 0.1974(11) 0.521(3) 0.081(6) Uiso 0.5 1 d . . P D 1
H6A H 0.3727 0.2073 0.6294 0.097 Uiso 0.5 1 calc R U P D 1
H6B H 0.4709 0.2115 0.5098 0.097 Uiso 0.5 1 calc R U P D 1
C7 C 0.246(4) 0.2233(16) 0.426(4) 0.111(10) Uiso 0.5 1 d . . P D 1
H7A H 0.2851 0.2503 0.3586 0.133 Uiso 0.5 1 calc R U P D 1
H7B H 0.1909 0.2494 0.4816 0.133 Uiso 0.5 1 calc R U P D 1
C8 C 0.133(4) 0.1812(15) 0.333(4) 0.090(9) Uiso 0.5 1 d . . P D 1
H8A H 0.1321 0.1829 0.2243 0.108 Uiso 0.5 1 calc R U P D 1
H8B H 0.0185 0.1914 0.3290 0.108 Uiso 0.5 1 calc R U P D 1
C9 C 0.177(3) 0.1220(10) 0.394(3) 0.058(5) Uiso 0.5 1 d . . P D 1
H9A H 0.1063 0.1088 0.4539 0.070 Uiso 0.5 1 calc R U P D 1
H9B H 0.1626 0.0920 0.3082 0.070 Uiso 0.5 1 calc R U P D 1
O7A O 0.3146(18) 0.1275(7) 0.5794(17) 0.071(3) Uiso 0.5 1 d . . P E 2
C6A C 0.346(3) 0.1889(9) 0.608(2) 0.065(4) Uiso 0.5 1 d . . P E 2
H6AA H 0.4588 0.1991 0.6076 0.077 Uiso 0.5 1 calc R U P E 2
H6AB H 0.3437 0.1996 0.7126 0.077 Uiso 0.5 1 calc R U P E 2
C7A C 0.209(3) 0.2261(9) 0.477(2) 0.059(4) Uiso 0.5 1 d . . P E 2
H7AA H 0.1429 0.2513 0.5245 0.071 Uiso 0.5 1 calc R U P E 2
H7AB H 0.2625 0.2540 0.4238 0.071 Uiso 0.5 1 calc R U P E 2
C8A C 0.093(3) 0.1806(10) 0.358(3) 0.058(5) Uiso 0.5 1 d . . P E 2
H8AA H -0.0269 0.1863 0.3458 0.069 Uiso 0.5 1 calc R U P E 2
H8AB H 0.1019 0.1845 0.2532 0.069 Uiso 0.5 1 calc R U P E 2
C9A C 0.162(2) 0.1188(9) 0.436(2) 0.045(4) Uiso 0.5 1 d . . P E 2
H9AA H 0.0739 0.0975 0.4636 0.055 Uiso 0.5 1 calc R U P E 2
H9AB H 0.1890 0.0926 0.3594 0.055 Uiso 0.5 1 calc R U P E 2

loop_
_atom_site_aniso_label
_atom_site_aniso_U_11
_atom_site_aniso_U_22
_atom_site_aniso_U_33
_atom_site_aniso_U_23
_atom_site_aniso_U_13
_atom_site_aniso_U_12
U1 0.02358(11) 0.02222(11) 0.02825(11) 0.00371(7) 0.00698(8) -0.00189(7)
N1 0.018(2) 0.028(2) 0.037(3) 0.0020(19) 0.0050(19) -0.0063(17)
N2 0.021(2) 0.040(3) 0.041(3) 0.013(2) -0.003(2) -0.003(2)
N3 0.029(3) 0.038(3) 0.062(4) 0.021(3) -0.001(3) -0.014(2)
N4 0.049(3) 0.032(3) 0.056(4) 0.019(3) 0.017(3) 0.005(2)
O1 0.049(3) 0.039(2) 0.040(2) -0.0024(19) 0.024(2) -0.002(2)
O2 0.048(3) 0.034(2) 0.044(3) -0.0050(19) 0.021(2) 0.002(2)
O3 0.0178(17) 0.029(2) 0.038(2) 0.0058(16) 0.0042(16) -0.0069(15)
O4 0.047(3) 0.050(3) 0.067(4) 0.027(3) 0.003(3) -0.003(2)
O5 0.045(3) 0.039(3) 0.061(3) 0.017(2) 0.012(2) -0.006(2)
O6 0.065(4) 0.051(3) 0.088(4) 0.047(3) 0.017(3) 0.006(3)
C1 0.023(3) 0.036(3) 0.030(3) -0.001(2) 0.007(2) -0.004(2)
C2 0.024(3) 0.058(4) 0.048(4) 0.005(3) 0.000(3) -0.010(3)
C4 0.026(3) 0.051(4) 0.086(6) 0.012(4) 0.004(3) -0.019(3)
C5 0.026(3) 0.030(3) 0.050(4) 0.000(3) 0.011(3) -0.010(2)

loop_
_atom_type_symbol
_atom_type_description
_atom_type_scat_dispersion_real
_atom_type_scat_dispersion_imag
_atom_type_scat_source
C C 0.0033 0.0016 'International Tables Vol C Tables 4.2.6.8 and 6.1.1.4'
H H 0.0000 0.0000 'International Tables Vol C Tables 4.2.6.8 and 6.1.1.4'
N N 0.0061 0.0033 'International Tables Vol C Tables 4.2.6.8 and 6.1.1.4'
O O 0.0106 0.0060 'International Tables Vol C Tables 4.2.6.8 and 6.1.1.4'
U U -9.6767 9.6646 'International Tables Vol C Tables 4.2.6.8 and 6.1.1.4'

loop_
_geom_angle_atom_site_label_1
_geom_angle_atom_site_label_2
_geom_angle_atom_site_label_3
_geom_angle
_geom_angle_site_symmetry_1
_geom_angle_site_symmetry_3
O2 U1 O1 177.9(2) . .
O2 U1 O3 91.07(18) . .
O1 U1 O3 90.59(18) . .
O2 U1 O3 91.76(19) . 3
O1 U1 O3 90.23(19) . 3
O3 U1 O3 60.67(14) . 3
O2 U1 N3 89.1(2) . .
O1 U1 N3 91.1(2) . .
O3 U1 N3 122.61(15) . .
O3 U1 N3 61.96(15) 3 .
O2 U1 N2 86.8(2) . .
O1 U1 N2 92.7(2) . .
O3 U1 N2 62.04(15) . .
O3 U1 N2 122.65(14) 3 .
N3 U1 N2 173.94(19) . .
O2 U1 O4 92.1(2) . .
O1 U1 O4 85.8(2) . .
O3 U1 O4 125.14(15) . .
O3 U1 O4 172.93(16) 3 .
N3 U1 O4 112.19(18) . .
N2 U1 O4 63.50(17) . .
O2 U1 O5 87.7(2) . .
O1 U1 O5 90.5(2) . .
O3 U1 O5 174.57(14) . .
O3 U1 O5 124.64(14) 3 .
N3 U1 O5 62.68(17) . .
N2 U1 O5 112.60(16) . .
O4 U1 O5 49.66(17) . .
O2 U1 N4 90.3(2) . .
O1 U1 N4 87.6(2) . .
O3 U1 N4 149.90(15) . .
O3 U1 N4 149.32(15) 3 .
N3 U1 N4 87.48(17) . .
N2 U1 N4 88.03(17) . .
O4 U1 N4 24.76(17) . .
O5 U1 N4 24.91(16) . .
C5 N1 C1 127.1(5) . .
C5 N1 O3 116.2(4) . .
C1 N1 O3 116.7(4) . .
C1 N2 U1 124.5(4) . .
C5 N3 U1 124.5(4) 3 .
O6 N4 O4 121.8(6) . .
O6 N4 O5 122.7(6) . .
O4 N4 O5 115.5(5) . .
O6 N4 U1 178.6(6) . .
O4 N4 U1 57.1(3) . .
O5 N4 U1 58.3(3) . .
N1 O3 U1 120.2(3) . .
N1 O3 U1 120.4(3) . 3
U1 O3 U1 119.33(14) . 3
N4 O4 U1 98.1(4) . .
N4 O5 U1 96.7(4) . .
N2 C1 N1 116.6(5) . .
N2 C1 C2 126.0(6) . .
N1 C1 C2 117.4(5) . .
C3A C2 C1 114.0(8) . .
C3 C2 C1 113.0(6) . .
C2 C3 C4 107.8(8) . .
C4 C3A C2 123.6(13) . .
C3A C4 C5 117.3(9) . .
C5 C4 C3 110.9(7) . .
N3 C5 N1 116.7(5) 3 .
N3 C5 C4 126.8(6) 3 .
N1 C5 C4 116.5(6) . .
C9 O7 C6 102.3(15) . .
C7 C6 O7 109(2) . .
C6 C7 C8 110(3) . .
C7 C8 C9 111(3) . .
O7 C9 C8 104(2) . .
C6A O7A C9A 109.7(15) . .
O7A C6A C7A 109.2(16) . .
C8A C7A C6A 108.1(17) . .
C9A C8A C7A 101.8(17) . .
O7A C9A C8A 111.0(16) . .

loop_
_geom_bond_atom_site_label_1
_geom_bond_atom_site_label_2
_geom_bond_distance
_geom_bond_site_symmetry_2
U1 O2 1.759(4) .
U1 O1 1.766(4) .
U1 O3 2.464(4) .
U1 O3 2.468(4) 3
U1 N3 2.480(5) .
U1 N2 2.493(5) .
U1 O4 2.519(5) .
U1 O5 2.546(5) .
U1 N4 2.970(5) .
N1 C5 1.358(8) .
N1 C1 1.363(7) .
N1 O3 1.393(5) .
N2 C1 1.259(8) .
N3 C5 1.273(8) 3
N4 O6 1.216(7) .
N4 O4 1.256(8) .
N4 O5 1.259(8) .
O3 U1 2.468(4) 3
C1 C2 1.501(8) .
C2 C3A 1.479(17) .
C2 C3 1.500(13) .
C3 C4 1.554(14) .
C3A C4 1.318(18) .
C4 C5 1.507(8) .
C5 N3 1.273(8) 3
O7 C9 1.36(2) .
O7 C6 1.51(2) .
C6 C7 1.18(4) .
C7 C8 1.34(4) .
C8 C9 1.37(4) .
O7A C6A 1.34(2) .
O7A C9A 1.45(2) .
C6A C7A 1.52(3) .
C7A C8A 1.50(3) .
C8A C9A 1.50(3) .
